data_1571409
loop_
_publ_author_name
'Sun, Jinghui'
'Yan, Yifei'
'Chen, Xuanxuan'
'Huang, Zhiwei'
'Huang, Yinhua'

_publ_section_title
;
 Palladium-catalyzed regio- and stereo-selective phosphination of cyclic
 biarylsulfonium salts to access atropoisomeric phosphines.
;
_journal_issue 18
_journal_name_full 'Chemical science'
_journal_page_first 6943
_journal_page_last 6948
_journal_paper_doi 10.1039/d4sc00446a
_journal_volume 15
_journal_year 2024
_chemical_absolute_configuration ad
_chemical_formula_moiety 'C40 H31 P S'
_chemical_formula_sum 'C40 H31 P S'
_chemical_formula_weight 574.68
_space_group_crystal_system monoclinic
_space_group_IT_number 4
_space_group_name_Hall 'P 2yb'
_space_group_name_H-M_alt 'P 1 21 1'
_atom_sites_solution_hydrogens geom
_atom_sites_solution_primary dual
_audit_creation_date 2023-11-08
_audit_creation_method
;
Olex2 1.5
(compiled 2022.04.07 svn.rca3783a0 for OlexSys, GUI svn.r6498)
;
_audit_update_record
;
2023-11-08 deposited with the CCDC.	2024-04-09 downloaded from the CCDC.
;
_cell_angle_alpha 90
_cell_angle_beta 94.610(2)
_cell_angle_gamma 90
_cell_formula_units_Z 2
_cell_length_a 8.1621(3)
_cell_length_b 11.2980(4)
_cell_length_c 16.5498(6)
_cell_measurement_reflns_used 9988
_cell_measurement_temperature 170.00
_cell_measurement_theta_max 27.486
_cell_measurement_theta_min 2.470
_cell_volume 1521.21(10)
_computing_cell_refinement 'SAINT V8.40B (?, 2016)'
_computing_data_collection 'Bruker Instrument Service vV6.2.14'
_computing_data_reduction 'SAINT V8.40B (?, 2016)'
_computing_molecular_graphics 'Olex2 1.5 (Dolomanov et al., 2009)'
_computing_publication_material 'Olex2 1.5 (Dolomanov et al., 2009)'
_computing_structure_refinement 'SHELXL 2019/2 (Sheldrick, 2015)'
_computing_structure_solution 'SHELXT 2018/2 (Sheldrick, 2018)'
_diffrn_ambient_temperature 170.00
_diffrn_measured_fraction_theta_full 1.000
_diffrn_measured_fraction_theta_max 0.998
_diffrn_measurement_device_type 'zju Bruker D8 Venture'
_diffrn_measurement_method '\w and \f scans'
_diffrn_radiation_type MoK\a
_diffrn_radiation_wavelength 0.71073
_diffrn_reflns_av_R_equivalents 0.0388
_diffrn_reflns_av_unetI/netI 0.0260
_diffrn_reflns_Laue_measured_fraction_full 1.000
_diffrn_reflns_Laue_measured_fraction_max 0.998
_diffrn_reflns_limit_h_max 10
_diffrn_reflns_limit_h_min -10
_diffrn_reflns_limit_k_max 14
_diffrn_reflns_limit_k_min -14
_diffrn_reflns_limit_l_max 21
_diffrn_reflns_limit_l_min -21
_diffrn_reflns_number 48812
_diffrn_reflns_point_group_measured_fraction_full 0.999
_diffrn_reflns_point_group_measured_fraction_max 0.996
_diffrn_reflns_theta_full 25.242
_diffrn_reflns_theta_max 27.540
_diffrn_reflns_theta_min 2.185
_diffrn_source_current 1.4
_diffrn_source_power 0.07
_diffrn_source_voltage 50.0
_exptl_absorpt_coefficient_mu 0.187
_exptl_absorpt_correction_T_max 0.7456
_exptl_absorpt_correction_T_min 0.7033
_exptl_absorpt_correction_type multi-scan
_exptl_absorpt_process_details
;
SADABS-2016/2 (Bruker,2016/2) was used for absorption correction.
wR2(int) was 0.1069 before and 0.0619 after correction.
The Ratio of minimum to maximum transmission is 0.9433.
The \l/2 correction factor is Not present.
;
_exptl_crystal_colour yellow
_exptl_crystal_colour_primary yellow
_exptl_crystal_density_diffrn 1.255
_exptl_crystal_description block
_exptl_crystal_F_000 604
_exptl_crystal_size_max 0.42
_exptl_crystal_size_mid 0.19
_exptl_crystal_size_min 0.08
_refine_diff_density_max 0.337
_refine_diff_density_min -0.192
_refine_diff_density_rms 0.040
_refine_ls_abs_structure_details
;
 Flack x determined using 2924 quotients [(I+)-(I-)]/[(I+)+(I-)]
 (Parsons, Flack and Wagner, Acta Cryst. B69 (2013) 249-259).
;
_refine_ls_abs_structure_Flack 0.001(17)
_refine_ls_extinction_method none
_refine_ls_goodness_of_fit_ref 1.074
_refine_ls_hydrogen_treatment constr
_refine_ls_matrix_type full
_refine_ls_number_parameters 381
_refine_ls_number_reflns 7005
_refine_ls_number_restraints 1
_refine_ls_restrained_S_all 1.074
_refine_ls_R_factor_all 0.0401
_refine_ls_R_factor_gt 0.0371
_refine_ls_shift/su_max 0.001
_refine_ls_shift/su_mean 0.000
_refine_ls_structure_factor_coef Fsqd
_refine_ls_weighting_details 'w=1/[\s^2^(Fo^2^)+(0.0441P)^2^+0.4585P] where P=(Fo^2^+2Fc^2^)/3'
_refine_ls_weighting_scheme calc
_refine_ls_wR_factor_gt 0.0925
_refine_ls_wR_factor_ref 0.0951
_reflns_Friedel_coverage 0.899
_reflns_Friedel_fraction_full 0.999
_reflns_Friedel_fraction_max 0.994
_reflns_number_gt 6673
_reflns_number_total 7005
_reflns_threshold_expression 'I > 2\s(I)'
_cod_data_source_file d4sc00446a2.cif
_cod_data_source_block mo_231106_sjh_hp1_0m
_cod_depositor_comments 'Adding full bibliography for 1571408--1571410.cif.'
_cod_database_code 1571409
_shelx_shelxl_version_number 2019/2
_shelx_space_group_comment
;
The symmetry employed for this shelxl refinement is uniquely defined
by the following loop, which should always be used as a source of
symmetry information in preference to the above space-group names.
They are only intended as comments.
;
_shelx_estimated_absorpt_t_max 0.985
_shelx_estimated_absorpt_t_min 0.926
_olex2_refinement_description
;
1. Fixed Uiso
 At 1.2 times of:
  All C(H) groups
 At 1.5 times of:
  All C(H,H,H) groups
2.a Aromatic/amide H refined with riding coordinates:
 C27(H27), C15(H15), C30(H30), C35(H35), C20(H20), C36(H36), C16(H16),
 C31(H31), C26(H26), C39(H39), C38(H38), C32(H32), C33(H33), C23(H23), C9(H9),
 C6(H6), C21(H21), C22(H22), C4(H4), C3(H3), C13(H13), C11(H11), C10(H10),
 C12(H12), C5(H5)
2.b Idealised Me refined as rotating group:
 C7(H7A,H7B,H7C), C40(H40A,H40B,H40C)
;
_olex2_submission_special_instructions 'No special instructions were received'

loop_
_space_group_symop_operation_xyz
'x, y, z'
'-x, y+1/2, -z'

loop_
_atom_site_label
_atom_site_type_symbol
_atom_site_fract_x
_atom_site_fract_y
_atom_site_fract_z
_atom_site_U_iso_or_equiv
_atom_site_adp_type
_atom_site_occupancy
_atom_site_site_symmetry_order
_atom_site_calc_flag
_atom_site_refinement_flags_posn
_atom_site_refinement_flags_adp
_atom_site_refinement_flags_occupancy
_atom_site_disorder_assembly
_atom_site_disorder_group
P1 P 0.74910(8) 0.44630(6) 0.80838(4) 0.03057(15) Uani 1 1 d . . . . .
S1 S 0.73756(10) 0.56469(6) 0.59264(5) 0.0465(2) Uani 1 1 d . . . . .
C24 C 0.9842(3) 0.4507(2) 0.67832(14) 0.0270(5) Uani 1 1 d . . . . .
C17 C 1.1132(3) 0.7545(2) 0.76481(16) 0.0301(5) Uani 1 1 d . . . . .
C19 C 0.9915(3) 0.5600(2) 0.72974(14) 0.0255(5) Uani 1 1 d . . . . .
C25 C 0.8665(3) 0.4409(2) 0.61362(15) 0.0313(5) Uani 1 1 d . . . . .
C18 C 1.1069(3) 0.6510(2) 0.71508(15) 0.0260(5) Uani 1 1 d . . . . .
C27 C 0.9581(3) 0.2436(2) 0.58510(17) 0.0343(6) Uani 1 1 d . . . . .
H27 H 0.947303 0.173238 0.553721 0.041 Uiso 1 1 calc R U . . .
C15 C 0.8941(3) 0.6759(2) 0.83929(17) 0.0334(6) Uani 1 1 d . . . . .
H15 H 0.820676 0.685096 0.880551 0.040 Uiso 1 1 calc R U . . .
C28 C 1.0806(3) 0.2503(2) 0.65026(17) 0.0289(5) Uani 1 1 d . . . . .
C30 C 1.2252(3) 0.3649(2) 0.75916(16) 0.0294(5) Uani 1 1 d . . . . .
H30 H 1.238181 0.435606 0.790062 0.035 Uiso 1 1 calc R U . . .
C35 C 0.5162(3) 0.5663(3) 0.46175(15) 0.0318(5) Uani 1 1 d . . . . .
H35 H 0.579262 0.630827 0.444428 0.038 Uiso 1 1 calc R U . . .
C29 C 1.0973(3) 0.3569(2) 0.69607(15) 0.0267(5) Uani 1 1 d . . . . .
C20 C 1.2167(3) 0.6424(2) 0.65331(17) 0.0326(6) Uani 1 1 d . . . . .
H20 H 1.212985 0.574972 0.618959 0.039 Uiso 1 1 calc R U . . .
C36 C 0.3763(4) 0.5316(3) 0.41577(17) 0.0363(6) Uani 1 1 d . . . . .
H36 H 0.342856 0.574079 0.367698 0.044 Uiso 1 1 calc R U . . .
C8 C 0.6239(3) 0.5016(2) 0.88792(17) 0.0340(6) Uani 1 1 d . . . . .
C16 C 1.0038(4) 0.7640(2) 0.82621(18) 0.0353(6) Uani 1 1 d . . . . .
H16 H 1.006314 0.833013 0.859119 0.042 Uiso 1 1 calc R U . . .
C31 C 1.3296(3) 0.2726(2) 0.77596(19) 0.0352(6) Uani 1 1 d . . . . .
H31 H 1.414979 0.279734 0.818185 0.042 Uiso 1 1 calc R U . . .
C37 C 0.2835(3) 0.4364(3) 0.43804(18) 0.0355(6) Uani 1 1 d . . . . .
C2 C 0.8983(4) 0.2264(3) 0.85111(19) 0.0398(7) Uani 1 1 d . . . . .
C26 C 0.8553(4) 0.3360(3) 0.56647(17) 0.0352(6) Uani 1 1 d . . . . .
H26 H 0.775486 0.330302 0.521595 0.042 Uiso 1 1 calc R U . . .
C14 C 0.8885(3) 0.5708(2) 0.79216(15) 0.0277(5) Uani 1 1 d . . . . .
C1 C 0.8961(4) 0.3474(3) 0.86731(18) 0.0368(6) Uani 1 1 d . . . . .
C39 C 0.4711(4) 0.4143(2) 0.55844(17) 0.0371(6) Uani 1 1 d . . . . .
H39 H 0.500812 0.375216 0.608300 0.045 Uiso 1 1 calc R U . . .
C34 C 0.5655(3) 0.5077(2) 0.53308(16) 0.0311(5) Uani 1 1 d . . . . .
C38 C 0.3329(4) 0.3788(3) 0.51007(19) 0.0377(6) Uani 1 1 d . . . . .
H38 H 0.270509 0.313495 0.526684 0.045 Uiso 1 1 calc R U . . .
C32 C 1.3121(3) 0.1666(3) 0.7314(2) 0.0389(6) Uani 1 1 d . . . . .
H32 H 1.385229 0.102512 0.743807 0.047 Uiso 1 1 calc R U . . .
C33 C 1.1907(3) 0.1557(2) 0.67049(19) 0.0363(6) Uani 1 1 d . . . . .
H33 H 1.179529 0.083606 0.641034 0.044 Uiso 1 1 calc R U . . .
C23 C 1.2300(4) 0.8438(2) 0.75163(19) 0.0393(6) Uani 1 1 d . . . . .
H23 H 1.235439 0.912657 0.784723 0.047 Uiso 1 1 calc R U . . .
C9 C 0.6232(4) 0.4489(3) 0.96365(19) 0.0449(7) Uani 1 1 d . . . . .
H9 H 0.695705 0.385057 0.977755 0.054 Uiso 1 1 calc R U . . .
C6 C 1.0127(4) 0.3964(3) 0.92626(19) 0.0429(7) Uani 1 1 d . . . . .
H6 H 1.011176 0.478827 0.937569 0.051 Uiso 1 1 calc R U . . .
C21 C 1.3284(4) 0.7308(3) 0.64261(19) 0.0395(6) Uani 1 1 d . . . . .
H21 H 1.402296 0.723309 0.601393 0.047 Uiso 1 1 calc R U . . .
C22 C 1.3347(4) 0.8319(3) 0.6918(2) 0.0434(7) Uani 1 1 d . . . . .
H22 H 1.412254 0.892536 0.683439 0.052 Uiso 1 1 calc R U . . .
C4 C 1.1304(5) 0.2053(3) 0.9499(2) 0.0540(9) Uani 1 1 d . . . . .
H4 H 1.212165 0.156378 0.976811 0.065 Uiso 1 1 calc R U . . .
C3 C 1.0159(4) 0.1558(3) 0.8941(2) 0.0500(8) Uani 1 1 d . . . . .
H3 H 1.016972 0.072837 0.884835 0.060 Uiso 1 1 calc R U . . .
C13 C 0.5130(4) 0.5929(3) 0.8685(2) 0.0449(7) Uani 1 1 d . . . . .
H13 H 0.508791 0.628071 0.816203 0.054 Uiso 1 1 calc R U . . .
C7 C 0.7802(4) 0.1710(3) 0.7900(2) 0.0517(8) Uani 1 1 d . . . . .
H7A H 0.670172 0.171555 0.809727 0.078 Uiso 1 1 calc R U . . .
H7B H 0.813633 0.089228 0.780510 0.078 Uiso 1 1 calc R U . . .
H7C H 0.778467 0.215686 0.739129 0.078 Uiso 1 1 calc R U . . .
C11 C 0.4107(4) 0.5819(4) 0.9996(2) 0.0574(9) Uani 1 1 d . . . . .
H11 H 0.339389 0.610186 1.037981 0.069 Uiso 1 1 calc R U . . .
C10 C 0.5159(5) 0.4898(4) 1.0192(2) 0.0575(9) Uani 1 1 d . . . . .
H10 H 0.515874 0.453497 1.070979 0.069 Uiso 1 1 calc R U . . .
C40 C 0.1349(4) 0.3952(3) 0.3857(3) 0.0612(10) Uani 1 1 d . . . . .
H40A H 0.096331 0.459131 0.348944 0.092 Uiso 1 1 calc R U . . .
H40B H 0.047446 0.373532 0.420207 0.092 Uiso 1 1 calc R U . . .
H40C H 0.164187 0.326224 0.354024 0.092 Uiso 1 1 calc R U . . .
C12 C 0.4088(4) 0.6330(4) 0.9245(2) 0.0536(9) Uani 1 1 d . . . . .
H12 H 0.335435 0.696426 0.910810 0.064 Uiso 1 1 calc R U . . .
C5 C 1.1284(4) 0.3244(3) 0.9673(2) 0.0514(8) Uani 1 1 d . . . . .
H5 H 1.205873 0.356802 1.007133 0.062 Uiso 1 1 calc R U . . .

loop_
_atom_site_aniso_label
_atom_site_aniso_U_11
_atom_site_aniso_U_22
_atom_site_aniso_U_33
_atom_site_aniso_U_23
_atom_site_aniso_U_13
_atom_site_aniso_U_12
P1 0.0318(3) 0.0270(3) 0.0331(3) -0.0038(3) 0.0042(2) -0.0047(3)
S1 0.0523(4) 0.0275(3) 0.0553(5) -0.0066(3) -0.0232(3) 0.0057(3)
C24 0.0297(11) 0.0231(11) 0.0285(11) -0.0029(10) 0.0033(9) -0.0020(10)
C17 0.0349(13) 0.0227(12) 0.0324(13) -0.0006(10) 0.0011(10) -0.0023(10)
C19 0.0294(11) 0.0216(11) 0.0249(11) -0.0007(10) -0.0020(9) 0.0016(10)
C25 0.0340(12) 0.0275(12) 0.0318(12) -0.0018(11) -0.0007(10) 0.0007(11)
C18 0.0285(12) 0.0222(11) 0.0270(12) 0.0012(9) 0.0000(9) 0.0018(9)
C27 0.0360(14) 0.0289(13) 0.0385(14) -0.0121(11) 0.0065(11) -0.0050(11)
C15 0.0392(14) 0.0307(13) 0.0314(13) -0.0069(11) 0.0098(11) -0.0034(11)
C28 0.0277(12) 0.0249(12) 0.0354(13) -0.0045(10) 0.0104(10) -0.0018(10)
C30 0.0287(12) 0.0266(12) 0.0331(13) -0.0012(10) 0.0046(10) -0.0016(10)
C35 0.0342(13) 0.0285(12) 0.0328(13) 0.0028(11) 0.0039(10) -0.0019(11)
C29 0.0263(11) 0.0239(11) 0.0307(12) -0.0021(9) 0.0071(9) -0.0027(9)
C20 0.0387(14) 0.0276(13) 0.0317(13) -0.0008(10) 0.0050(11) 0.0010(11)
C36 0.0400(15) 0.0344(14) 0.0337(13) 0.0042(11) -0.0027(11) 0.0028(12)
C8 0.0305(13) 0.0325(14) 0.0396(15) -0.0074(11) 0.0069(11) -0.0079(11)
C16 0.0451(15) 0.0245(13) 0.0366(14) -0.0077(11) 0.0059(12) -0.0033(11)
C31 0.0281(13) 0.0314(14) 0.0459(16) 0.0022(12) 0.0017(11) -0.0015(11)
C37 0.0309(12) 0.0282(13) 0.0469(15) -0.0044(12) -0.0004(11) 0.0021(11)
C2 0.0428(16) 0.0340(14) 0.0444(16) 0.0012(13) 0.0141(13) -0.0015(12)
C26 0.0378(14) 0.0362(15) 0.0310(13) -0.0100(11) -0.0009(11) -0.0031(12)
C14 0.0289(12) 0.0244(11) 0.0297(12) -0.0019(10) 0.0013(9) -0.0026(10)
C1 0.0379(15) 0.0345(15) 0.0396(15) 0.0037(12) 0.0132(12) -0.0008(11)
C39 0.0475(16) 0.0321(14) 0.0321(13) 0.0065(11) 0.0057(12) 0.0037(11)
C34 0.0336(13) 0.0289(13) 0.0301(12) -0.0030(10) -0.0009(10) 0.0047(10)
C38 0.0345(14) 0.0298(14) 0.0503(17) 0.0026(12) 0.0116(12) -0.0010(11)
C32 0.0301(13) 0.0271(13) 0.0602(18) 0.0013(13) 0.0071(12) 0.0039(11)
C33 0.0339(14) 0.0222(12) 0.0541(17) -0.0060(12) 0.0116(12) -0.0016(10)
C23 0.0482(17) 0.0242(13) 0.0461(16) -0.0032(12) 0.0071(13) -0.0069(12)
C9 0.0439(15) 0.0455(16) 0.0472(16) -0.0002(15) 0.0147(13) -0.0040(15)
C6 0.0449(16) 0.0446(17) 0.0388(15) 0.0073(13) 0.0018(13) -0.0033(13)
C21 0.0432(16) 0.0352(15) 0.0419(15) 0.0053(12) 0.0153(13) -0.0011(12)
C22 0.0465(17) 0.0289(14) 0.0561(19) 0.0041(13) 0.0128(14) -0.0073(13)
C4 0.058(2) 0.057(2) 0.0478(18) 0.0126(16) 0.0057(16) 0.0113(17)
C3 0.0547(19) 0.0490(18) 0.0484(18) 0.0105(15) 0.0167(15) 0.0066(16)
C13 0.0368(15) 0.0487(18) 0.0492(18) -0.0047(14) 0.0038(13) 0.0006(13)
C7 0.0525(19) 0.0476(19) 0.0563(19) -0.0064(16) 0.0116(16) -0.0052(16)
C11 0.0430(17) 0.072(3) 0.059(2) -0.0175(19) 0.0199(15) -0.0013(17)
C10 0.057(2) 0.068(2) 0.050(2) 0.0013(17) 0.0205(16) -0.0091(18)
C40 0.0451(19) 0.0437(19) 0.090(3) 0.0033(19) -0.0244(19) -0.0050(15)
C12 0.0401(17) 0.059(2) 0.063(2) -0.0156(17) 0.0067(15) 0.0079(15)
C5 0.055(2) 0.060(2) 0.0387(16) 0.0071(15) -0.0030(14) -0.0029(17)

loop_
_atom_type_symbol
_atom_type_description
_atom_type_scat_dispersion_real
_atom_type_scat_dispersion_imag
_atom_type_scat_source
C C 0.0033 0.0016 'International Tables Vol C Tables 4.2.6.8 and 6.1.1.4'
H H 0.0000 0.0000 'International Tables Vol C Tables 4.2.6.8 and 6.1.1.4'
P P 0.1023 0.0942 'International Tables Vol C Tables 4.2.6.8 and 6.1.1.4'
S S 0.1246 0.1234 'International Tables Vol C Tables 4.2.6.8 and 6.1.1.4'

loop_
_geom_angle_atom_site_label_1
_geom_angle_atom_site_label_2
_geom_angle_atom_site_label_3
_geom_angle
_geom_angle_site_symmetry_1
_geom_angle_site_symmetry_3
_geom_angle_publ_flag
C8 P1 C14 103.30(12) . . ?
C8 P1 C1 101.61(13) . . ?
C14 P1 C1 98.93(12) . . ?
C25 S1 C34 104.76(12) . . ?
C25 C24 C19 119.9(2) . . ?
C25 C24 C29 119.9(2) . . ?
C29 C24 C19 120.1(2) . . ?
C16 C17 C18 118.9(2) . . ?
C16 C17 C23 121.9(2) . . ?
C23 C17 C18 119.2(2) . . ?
C18 C19 C24 119.6(2) . . ?
C14 C19 C24 119.7(2) . . ?
C14 C19 C18 120.7(2) . . ?
C24 C25 S1 117.0(2) . . ?
C24 C25 C26 120.2(3) . . ?
C26 C25 S1 122.8(2) . . ?
C19 C18 C17 119.0(2) . . ?
C20 C18 C17 118.5(2) . . ?
C20 C18 C19 122.5(2) . . ?
C28 C27 H27 119.4 . . ?
C26 C27 H27 119.4 . . ?
C26 C27 C28 121.2(2) . . ?
C16 C15 H15 119.5 . . ?
C16 C15 C14 121.0(2) . . ?
C14 C15 H15 119.5 . . ?
C27 C28 C29 118.9(2) . . ?
C27 C28 C33 122.4(2) . . ?
C33 C28 C29 118.7(2) . . ?
C29 C30 H30 119.6 . . ?
C31 C30 H30 119.6 . . ?
C31 C30 C29 120.9(3) . . ?
C36 C35 H35 119.8 . . ?
C36 C35 C34 120.4(3) . . ?
C34 C35 H35 119.8 . . ?
C24 C29 C28 119.2(2) . . ?
C30 C29 C24 122.1(2) . . ?
C30 C29 C28 118.6(2) . . ?
C18 C20 H20 119.7 . . ?
C21 C20 C18 120.6(3) . . ?
C21 C20 H20 119.7 . . ?
C35 C36 H36 119.3 . . ?
C35 C36 C37 121.4(3) . . ?
C37 C36 H36 119.3 . . ?
C9 C8 P1 122.9(2) . . ?
C9 C8 C13 118.5(3) . . ?
C13 C8 P1 118.3(2) . . ?
C17 C16 H16 119.4 . . ?
C15 C16 C17 121.2(2) . . ?
C15 C16 H16 119.4 . . ?
C30 C31 H31 119.7 . . ?
C30 C31 C32 120.6(3) . . ?
C32 C31 H31 119.7 . . ?
C36 C37 C38 117.7(3) . . ?
C36 C37 C40 121.3(3) . . ?
C38 C37 C40 120.9(3) . . ?
C1 C2 C3 118.7(3) . . ?
C1 C2 C7 121.9(3) . . ?
C3 C2 C7 119.4(3) . . ?
C25 C26 H26 119.8 . . ?
C27 C26 C25 120.4(3) . . ?
C27 C26 H26 119.8 . . ?
C19 C14 P1 117.35(19) . . ?
C19 C14 C15 119.2(2) . . ?
C15 C14 P1 123.49(19) . . ?
C2 C1 P1 120.4(2) . . ?
C2 C1 C6 119.8(3) . . ?
C6 C1 P1 119.7(2) . . ?
C34 C39 H39 120.4 . . ?
C38 C39 H39 120.4 . . ?
C38 C39 C34 119.3(3) . . ?
C35 C34 S1 117.6(2) . . ?
C35 C34 C39 119.3(3) . . ?
C39 C34 S1 122.8(2) . . ?
C37 C38 H38 119.1 . . ?
C39 C38 C37 121.7(3) . . ?
C39 C38 H38 119.1 . . ?
C31 C32 H32 119.9 . . ?
C33 C32 C31 120.1(3) . . ?
C33 C32 H32 119.9 . . ?
C28 C33 H33 119.5 . . ?
C32 C33 C28 121.1(3) . . ?
C32 C33 H33 119.5 . . ?
C17 C23 H23 119.7 . . ?
C22 C23 C17 120.6(3) . . ?
C22 C23 H23 119.7 . . ?
C8 C9 H9 120.0 . . ?
C8 C9 C10 120.0(3) . . ?
C10 C9 H9 120.0 . . ?
C1 C6 H6 120.0 . . ?
C5 C6 C1 120.1(3) . . ?
C5 C6 H6 120.0 . . ?
C20 C21 H21 119.6 . . ?
C20 C21 C22 120.8(3) . . ?
C22 C21 H21 119.6 . . ?
C23 C22 C21 120.4(3) . . ?
C23 C22 H22 119.8 . . ?
C21 C22 H22 119.8 . . ?
C3 C4 H4 119.4 . . ?
C5 C4 H4 119.4 . . ?
C5 C4 C3 121.2(3) . . ?
C2 C3 H3 119.7 . . ?
C4 C3 C2 120.7(3) . . ?
C4 C3 H3 119.7 . . ?
C8 C13 H13 119.7 . . ?
C12 C13 C8 120.7(3) . . ?
C12 C13 H13 119.7 . . ?
C2 C7 H7A 109.5 . . ?
C2 C7 H7B 109.5 . . ?
C2 C7 H7C 109.5 . . ?
H7A C7 H7B 109.5 . . ?
H7A C7 H7C 109.5 . . ?
H7B C7 H7C 109.5 . . ?
C10 C11 H11 120.2 . . ?
C12 C11 H11 120.2 . . ?
C12 C11 C10 119.7(3) . . ?
C9 C10 H10 119.7 . . ?
C11 C10 C9 120.6(3) . . ?
C11 C10 H10 119.7 . . ?
C37 C40 H40A 109.5 . . ?
C37 C40 H40B 109.5 . . ?
C37 C40 H40C 109.5 . . ?
H40A C40 H40B 109.5 . . ?
H40A C40 H40C 109.5 . . ?
H40B C40 H40C 109.5 . . ?
C13 C12 H12 119.7 . . ?
C11 C12 C13 120.6(4) . . ?
C11 C12 H12 119.7 . . ?
C6 C5 H5 120.3 . . ?
C4 C5 C6 119.5(3) . . ?
C4 C5 H5 120.3 . . ?

loop_
_geom_bond_atom_site_label_1
_geom_bond_atom_site_label_2
_geom_bond_distance
_geom_bond_site_symmetry_2
_geom_bond_publ_flag
P1 C8 1.840(3) . ?
P1 C14 1.842(3) . ?
P1 C1 1.858(3) . ?
S1 C25 1.768(3) . ?
S1 C34 1.771(3) . ?
C24 C19 1.498(3) . ?
C24 C25 1.384(3) . ?
C24 C29 1.421(3) . ?
C17 C18 1.428(3) . ?
C17 C16 1.409(4) . ?
C17 C23 1.418(4) . ?
C19 C18 1.428(3) . ?
C19 C14 1.389(3) . ?
C25 C26 1.418(4) . ?
C18 C20 1.416(4) . ?
C27 H27 0.9500 . ?
C27 C28 1.413(4) . ?
C27 C26 1.359(4) . ?
C15 H15 0.9500 . ?
C15 C16 1.368(4) . ?
C15 C14 1.419(4) . ?
C28 C29 1.423(3) . ?
C28 C33 1.419(4) . ?
C30 H30 0.9500 . ?
C30 C29 1.419(4) . ?
C30 C31 1.361(4) . ?
C35 H35 0.9500 . ?
C35 C36 1.377(4) . ?
C35 C34 1.385(4) . ?
C20 H20 0.9500 . ?
C20 C21 1.373(4) . ?
C36 H36 0.9500 . ?
C36 C37 1.383(4) . ?
C8 C9 1.388(4) . ?
C8 C13 1.393(4) . ?
C16 H16 0.9500 . ?
C31 H31 0.9500 . ?
C31 C32 1.408(4) . ?
C37 C38 1.389(4) . ?
C37 C40 1.506(4) . ?
C2 C1 1.394(4) . ?
C2 C3 1.398(5) . ?
C2 C7 1.479(5) . ?
C26 H26 0.9500 . ?
C1 C6 1.419(4) . ?
C39 H39 0.9500 . ?
C39 C34 1.391(4) . ?
C39 C38 1.389(4) . ?
C38 H38 0.9500 . ?
C32 H32 0.9500 . ?
C32 C33 1.361(4) . ?
C33 H33 0.9500 . ?
C23 H23 0.9500 . ?
C23 C22 1.366(4) . ?
C9 H9 0.9500 . ?
C9 C10 1.399(5) . ?
C6 H6 0.9500 . ?
C6 C5 1.383(5) . ?
C21 H21 0.9500 . ?
C21 C22 1.401(4) . ?
C22 H22 0.9500 . ?
C4 H4 0.9500 . ?
C4 C3 1.378(5) . ?
C4 C5 1.376(6) . ?
C3 H3 0.9500 . ?
C13 H13 0.9500 . ?
C13 C12 1.384(4) . ?
C7 H7A 0.9800 . ?
C7 H7B 0.9800 . ?
C7 H7C 0.9800 . ?
C11 H11 0.9500 . ?
C11 C10 1.372(6) . ?
C11 C12 1.369(6) . ?
C10 H10 0.9500 . ?
C40 H40A 0.9800 . ?
C40 H40B 0.9800 . ?
C40 H40C 0.9800 . ?
C12 H12 0.9500 . ?
C5 H5 0.9500 . ?

loop_
_geom_torsion_atom_site_label_1
_geom_torsion_atom_site_label_2
_geom_torsion_atom_site_label_3
_geom_torsion_atom_site_label_4
_geom_torsion
_geom_torsion_site_symmetry_1
_geom_torsion_site_symmetry_2
_geom_torsion_site_symmetry_3
_geom_torsion_site_symmetry_4
_geom_torsion_publ_flag
P1 C8 C9 C10 -175.1(3) . . . . ?
P1 C8 C13 C12 176.1(3) . . . . ?
P1 C1 C6 C5 -176.5(2) . . . . ?
S1 C25 C26 C27 179.7(2) . . . . ?
C24 C19 C18 C17 -179.7(2) . . . . ?
C24 C19 C18 C20 -0.1(4) . . . . ?
C24 C19 C14 P1 0.8(3) . . . . ?
C24 C19 C14 C15 -178.7(2) . . . . ?
C24 C25 C26 C27 1.0(4) . . . . ?
C17 C18 C20 C21 1.2(4) . . . . ?
C17 C23 C22 C21 -0.2(5) . . . . ?
C19 C24 C25 S1 3.5(3) . . . . ?
C19 C24 C25 C26 -177.8(2) . . . . ?
C19 C24 C29 C28 175.4(2) . . . . ?
C19 C24 C29 C30 -3.5(4) . . . . ?
C19 C18 C20 C21 -178.4(3) . . . . ?
C25 S1 C34 C35 -130.4(2) . . . . ?
C25 S1 C34 C39 55.4(3) . . . . ?
C25 C24 C19 C18 -98.1(3) . . . . ?
C25 C24 C19 C14 83.2(3) . . . . ?
C25 C24 C29 C28 -4.3(3) . . . . ?
C25 C24 C29 C30 176.8(2) . . . . ?
C18 C17 C16 C15 0.7(4) . . . . ?
C18 C17 C23 C22 0.5(4) . . . . ?
C18 C19 C14 P1 -177.89(18) . . . . ?
C18 C19 C14 C15 2.7(4) . . . . ?
C18 C20 C21 C22 -0.9(5) . . . . ?
C27 C28 C29 C24 3.8(3) . . . . ?
C27 C28 C29 C30 -177.3(2) . . . . ?
C27 C28 C33 C32 177.1(3) . . . . ?
C28 C27 C26 C25 -1.5(4) . . . . ?
C30 C31 C32 C33 0.4(4) . . . . ?
C35 C36 C37 C38 2.1(4) . . . . ?
C35 C36 C37 C40 -177.2(3) . . . . ?
C29 C24 C19 C18 82.2(3) . . . . ?
C29 C24 C19 C14 -96.5(3) . . . . ?
C29 C24 C25 S1 -176.88(18) . . . . ?
C29 C24 C25 C26 1.9(4) . . . . ?
C29 C28 C33 C32 -1.2(4) . . . . ?
C29 C30 C31 C32 -0.4(4) . . . . ?
C20 C21 C22 C23 0.4(5) . . . . ?
C36 C35 C34 S1 -175.3(2) . . . . ?
C36 C35 C34 C39 -0.8(4) . . . . ?
C36 C37 C38 C39 -0.4(4) . . . . ?
C8 P1 C14 C19 -174.77(19) . . . . ?
C8 P1 C14 C15 4.6(3) . . . . ?
C8 P1 C1 C2 117.1(2) . . . . ?
C8 P1 C1 C6 -66.2(2) . . . . ?
C8 C9 C10 C11 0.0(5) . . . . ?
C8 C13 C12 C11 -1.3(5) . . . . ?
C16 C17 C18 C19 -0.7(4) . . . . ?
C16 C17 C18 C20 179.7(2) . . . . ?
C16 C17 C23 C22 179.8(3) . . . . ?
C16 C15 C14 P1 177.9(2) . . . . ?
C16 C15 C14 C19 -2.7(4) . . . . ?
C31 C30 C29 C24 178.6(2) . . . . ?
C31 C30 C29 C28 -0.3(4) . . . . ?
C31 C32 C33 C28 0.5(4) . . . . ?
C2 C1 C6 C5 0.2(5) . . . . ?
C26 C27 C28 C29 -1.0(4) . . . . ?
C26 C27 C28 C33 -179.3(3) . . . . ?
C14 P1 C8 C9 -117.8(2) . . . . ?
C14 P1 C8 C13 68.7(2) . . . . ?
C14 P1 C1 C2 -137.2(2) . . . . ?
C14 P1 C1 C6 39.5(2) . . . . ?
C14 C19 C18 C17 -1.0(3) . . . . ?
C14 C19 C18 C20 178.6(2) . . . . ?
C14 C15 C16 C17 0.9(4) . . . . ?
C1 P1 C8 C9 -15.6(3) . . . . ?
C1 P1 C8 C13 170.9(2) . . . . ?
C1 P1 C14 C19 81.0(2) . . . . ?
C1 P1 C14 C15 -99.6(2) . . . . ?
C1 C2 C3 C4 -1.7(5) . . . . ?
C1 C6 C5 C4 0.6(5) . . . . ?
C34 S1 C25 C24 -160.8(2) . . . . ?
C34 S1 C25 C26 20.4(3) . . . . ?
C34 C35 C36 C37 -1.5(4) . . . . ?
C34 C39 C38 C37 -1.9(4) . . . . ?
C38 C39 C34 S1 176.6(2) . . . . ?
C38 C39 C34 C35 2.5(4) . . . . ?
C33 C28 C29 C24 -177.8(2) . . . . ?
C33 C28 C29 C30 1.1(4) . . . . ?
C23 C17 C18 C19 178.6(2) . . . . ?
C23 C17 C18 C20 -1.0(4) . . . . ?
C23 C17 C16 C15 -178.6(3) . . . . ?
C9 C8 C13 C12 2.3(4) . . . . ?
C3 C2 C1 P1 177.0(2) . . . . ?
C3 C2 C1 C6 0.3(4) . . . . ?
C3 C4 C5 C6 -2.0(5) . . . . ?
C13 C8 C9 C10 -1.7(5) . . . . ?
C7 C2 C1 P1 -3.0(4) . . . . ?
C7 C2 C1 C6 -179.7(3) . . . . ?
C7 C2 C3 C4 178.2(3) . . . . ?
C10 C11 C12 C13 -0.4(6) . . . . ?
C40 C37 C38 C39 179.0(3) . . . . ?
C12 C11 C10 C9 1.1(6) . . . . ?
C5 C4 C3 C2 2.7(5) . . . . ?
